data_4001300
loop_
_publ_author_name
'Park, Hyunsoo'
'Britten, James F.'
'Mueller, Ulrich'
'Lee, JeongYong'
'Li, Jing'
'Parise, John B.'

_publ_section_title
;
 Synthesis, Structure Determination, and Hydrogen Sorption Studies of New
 Metal&#x2212;Organic Frameworks Using Triazole and
 Naphthalenedicarboxylic Acid
;
_journal_issue 6
_journal_name_full 'Chemistry of Materials'
_journal_page_first 1302
_journal_paper_doi 10.1021/cm0623918
_journal_volume 19
_journal_year 2007
_chemical_formula_moiety ' Zn4(C2H2N3)4(C12H6O4)2.(2C3H7ON).(3H2O)'
_chemical_formula_sum 'C38 H34 N14 O13 Zn4'
_chemical_formula_weight 1156.27
_chemical_name_systematic
; 
 ? 
;
_space_group_IT_number 14
_symmetry_cell_setting monoclinic
_symmetry_Int_Tables_number 14
_symmetry_space_group_name_Hall '-P 2yn'
_symmetry_space_group_name_H-M 'P 1 21/n 1'
_atom_sites_solution_hydrogens geom
_atom_sites_solution_primary direct
_atom_sites_solution_secondary difmap
_audit_creation_method SHELXL-97
_cell_angle_alpha 90.00
_cell_angle_beta 92.463(12)
_cell_angle_gamma 90.00
_cell_formula_units_Z 4
_cell_length_a 13.609(2)
_cell_length_b 27.181(5)
_cell_length_c 13.617(3)
_cell_measurement_reflns_used 999
_cell_measurement_temperature 173(2)
_cell_measurement_theta_max 65.23
_cell_measurement_theta_min 3.25
_cell_volume 5032.4(16)
_computing_cell_refinement 'Bruker SMART'
_computing_data_collection 'Bruker SMART'
_computing_data_reduction 'Bruker SAINT'
_computing_molecular_graphics 'Diamond 3.0'
_computing_publication_material 'SHELXTL (Sheldrick, 2000)'
_computing_structure_refinement 'SHELXL (Sheldrick, 2000)'
_computing_structure_solution 'SHELXS (Sheldrick, 2000)'
_diffrn_ambient_temperature 100(2)
_diffrn_measured_fraction_theta_full 0.964
_diffrn_measured_fraction_theta_max 0.964
_diffrn_measurement_device_type 'Bruker P4'
_diffrn_measurement_method 'phi and omega scan'
_diffrn_radiation_monochromator graphite
_diffrn_radiation_source 'rotating anode'
_diffrn_radiation_type MoK\a
_diffrn_radiation_wavelength 0.71073
_diffrn_reflns_av_R_equivalents 0.0000
_diffrn_reflns_av_sigmaI/netI 0.5741
_diffrn_reflns_limit_h_max 15
_diffrn_reflns_limit_h_min -16
_diffrn_reflns_limit_k_max 31
_diffrn_reflns_limit_k_min 0
_diffrn_reflns_limit_l_max 16
_diffrn_reflns_limit_l_min 0
_diffrn_reflns_number 8494
_diffrn_reflns_theta_full 24.77
_diffrn_reflns_theta_max 24.77
_diffrn_reflns_theta_min 1.50
_exptl_absorpt_coefficient_mu 1.955
_exptl_absorpt_correction_T_max 0.855
_exptl_absorpt_correction_T_min 0.621
_exptl_absorpt_correction_type multi-scan
_exptl_absorpt_process_details 'TWINABS (Shledrick, 2000)'
_exptl_crystal_colour yellow
_exptl_crystal_density_diffrn 1.526
_exptl_crystal_density_method 'not measured'
_exptl_crystal_description block
_exptl_crystal_F_000 2336
_exptl_crystal_size_max 0.10
_exptl_crystal_size_mid 0.07
_exptl_crystal_size_min 0.07
_refine_diff_density_max 1.235
_refine_diff_density_min -1.791
_refine_diff_density_rms 0.200
_refine_ls_extinction_coef 0.0035(4)
_refine_ls_extinction_expression Fc^*^=kFc[1+0.001xFc^2^\l^3^/sin(2\q)]^-1/4^
_refine_ls_extinction_method SHELXL
_refine_ls_goodness_of_fit_ref 0.942
_refine_ls_hydrogen_treatment mixed
_refine_ls_matrix_type full
_refine_ls_number_parameters 295
_refine_ls_number_reflns 8314
_refine_ls_number_restraints 0
_refine_ls_restrained_S_all 0.942
_refine_ls_R_factor_all 0.2650
_refine_ls_R_factor_gt 0.1033
_refine_ls_shift/su_max 0.018
_refine_ls_shift/su_mean 0.007
_refine_ls_structure_factor_coef Fsqd
_refine_ls_weighting_details 'calc w=1/[\s^2^(Fo^2^)+(0.1062P)^2^+0.0000P] where P=(Fo^2^+2Fc^2^)/3'
_refine_ls_weighting_scheme calc
_refine_ls_wR_factor_gt 0.2347
_refine_ls_wR_factor_ref 0.2742
_reflns_number_gt 2579
_reflns_number_total 8314
_reflns_threshold_expression >2sigma(I)
_cod_data_source_file cm0623918si20061006_115210.cif
_cod_data_source_block twin4
_cod_original_cell_volume 5032.6(16)
_cod_original_sg_symbol_H-M 'P 21/n'
_cod_database_code 4001300

loop_
_symmetry_equiv_pos_as_xyz
'x, y, z'
'-x+1/2, y+1/2, -z+1/2'
'-x, -y, -z'
'x-1/2, -y-1/2, z-1/2'

loop_
_atom_site_label
_atom_site_type_symbol
_atom_site_fract_x
_atom_site_fract_y
_atom_site_fract_z
_atom_site_U_iso_or_equiv
_atom_site_adp_type
_atom_site_occupancy
_atom_site_symmetry_multiplicity
_atom_site_calc_flag
_atom_site_refinement_flags
Zn1 Zn 1.16984(17) 0.19426(9) 0.17784(18) 0.0240(7) Uani 1 1 d .
Zn2 Zn 0.75027(17) 0.20187(9) 0.29386(18) 0.0224(7) Uani 1 1 d .
Zn3 Zn 0.78036(18) 0.30386(9) 0.10975(19) 0.0239(7) Uani 1 1 d .
Zn4 Zn 0.85476(18) 0.20370(9) -0.27493(18) 0.0237(7) Uani 1 1 d .
O1 O 1.305(2) 0.1181(9) 0.191(2) 0.177(13) Uani 1 1 d .
O2 O 1.1449(17) 0.1251(7) 0.1842(19) 0.134(12) Uani 1 1 d .
O3 O 0.6934(12) 0.1348(5) 0.2826(10) 0.042(4) Uani 1 1 d .
O4 O 0.8382(11) 0.1270(5) 0.3559(10) 0.037(4) Uani 1 1 d .
O5 O 0.8894(14) 0.1148(6) -0.3617(16) 0.082(7) Uani 1 1 d .
O6 O 0.8145(12) 0.1401(6) -0.2279(11) 0.047(5) Uani 1 1 d .
O7 O 0.8223(10) 0.3703(5) 0.1591(10) 0.033(4) Uani 1 1 d .
O8 O 0.6926(12) 0.3820(6) 0.0599(11) 0.050(5) Uani 1 1 d .
C1 C 0.9605(13) 0.1983(8) 0.2448(14) 0.018(5) Uiso 1 1 d .
H1 H 0.9735 0.1722 0.2898 0.022 Uiso 1 1 calc R
C2 C 0.9762(14) 0.2569(8) 0.1408(15) 0.025(5) Uiso 1 1 d .
H2 H 1.0055 0.2797 0.0979 0.030 Uiso 1 1 calc R
N1 N 1.0269(11) 0.2190(6) 0.1860(12) 0.026(5) Uiso 1 1 d .
N2 N 0.8843(11) 0.2586(6) 0.1627(11) 0.025(4) Uiso 1 1 d .
N3 N 0.8745(11) 0.2204(6) 0.2293(11) 0.022(4) Uiso 1 1 d .
C3 C 0.5548(17) 0.2461(9) 0.2622(17) 0.046(7) Uiso 1 1 d .
H3 H 0.5292 0.2241 0.3091 0.055 Uiso 1 1 calc R
C4 C 0.5647(13) 0.3039(8) 0.1541(13) 0.020(5) Uiso 1 1 d .
H4 H 0.5506 0.3309 0.1115 0.024 Uiso 1 1 calc R
N4 N 0.4968(11) 0.2820(6) 0.2082(12) 0.023(4) Uiso 1 1 d .
N5 N 0.6533(11) 0.2839(6) 0.1664(11) 0.020(4) Uiso 1 1 d .
N6 N 0.6457(11) 0.2472(6) 0.2395(11) 0.021(4) Uiso 1 1 d .
C5 C 0.7094(15) 0.2618(8) 0.4797(16) 0.028(6) Uiso 1 1 d .
H5 H 0.6671 0.2844 0.4455 0.033 Uiso 1 1 calc R
C6 C 0.8120(13) 0.2040(7) 0.5104(13) 0.016(5) Uiso 1 1 d .
H6 H 0.8555 0.1771 0.5028 0.019 Uiso 1 1 calc R
N7 N 0.7577(12) 0.2266(6) 0.4371(12) 0.023(4) Uiso 1 1 d .
N8 N 1.2932(11) 0.2733(6) 0.0958(12) 0.024(4) Uiso 1 1 d .
N9 N 1.2271(11) 0.2377(6) 0.0790(12) 0.024(5) Uiso 1 1 d .
C7 C 0.7202(14) 0.3072(7) -0.1075(14) 0.022(5) Uiso 1 1 d .
H7 H 0.6727 0.3321 -0.0978 0.026 Uiso 1 1 calc R
C8 C 0.8299(18) 0.2553(10) -0.0795(19) 0.051(8) Uiso 1 1 d .
H8 H 0.8797 0.2356 -0.0482 0.062 Uiso 1 1 calc R
N10 N 0.7823(10) 0.2880(5) -0.0342(11) 0.010(4) Uiso 1 1 d .
N11 N 0.8045(12) 0.2513(7) -0.1720(13) 0.029(5) Uiso 1 1 d .
N12 N 0.7359(11) 0.2857(6) -0.1946(12) 0.022(4) Uiso 1 1 d .
C9 C 0.7612(16) 0.1095(8) 0.3228(15) 0.016(5) Uiso 1 1 d .
C10 C 0.7507(9) 0.0541(4) 0.3291(9) 0.026(5) Uiso 1 1 d G
C11 C 0.7679(8) 0.0341(5) 0.4222(7) 0.047(7) Uiso 1 1 d G
H11 H 0.7835 0.0550 0.4766 0.057 Uiso 1 1 calc R
C12 C 0.7623(8) -0.0165(5) 0.4358(7) 0.061(8) Uiso 1 1 d G
H12 H 0.7740 -0.0301 0.4994 0.073 Uiso 1 1 calc R
C13 C 0.7395(9) -0.0471(4) 0.3563(9) 0.030(6) Uiso 1 1 d G
C14 C 0.7223(6) -0.0271(4) 0.2631(7) 0.051(7) Uiso 1 1 d G
C15 C 0.7279(6) 0.0235(4) 0.2496(7) 0.060(8) Uiso 1 1 d G
C16 C 0.7107(9) 0.0435(5) 0.1565(8) 0.083(10) Uiso 1 1 d G
H16 H 0.7146 0.0781 0.1472 0.099 Uiso 1 1 calc R
C17 C 0.6879(10) 0.0129(7) 0.0769(7) 0.102(11) Uiso 1 1 d G
H17 H 0.6762 0.0266 0.0133 0.122 Uiso 1 1 calc R
C18 C 0.6823(10) -0.0377(7) 0.0905(8) 0.104(12) Uiso 1 1 d G
H18 H 0.6667 -0.0586 0.0361 0.124 Uiso 1 1 calc R
C19 C 0.6995(10) -0.0577(5) 0.1836(9) 0.108(12) Uiso 1 1 d G
H19 H 0.6956 -0.0922 0.1929 0.130 Uiso 1 1 calc R
C20 C 0.7602(18) 0.3978(9) 0.1203(18) 0.031(6) Uiso 1 1 d .
C21 C 0.836(2) 0.1077(12) -0.281(2) 0.070(9) Uiso 1 1 d .
C22 C 0.8172(9) 0.0518(5) -0.2606(9) 0.057(8) Uiso 1 1 d G
C23 C 0.8906(8) 0.0174(6) -0.2754(10) 0.095(11) Uiso 1 1 d G
H23 H 0.9517 0.0276 -0.3000 0.114 Uiso 1 1 calc R
C24 C 0.8747(9) -0.0319(6) -0.2544(10) 0.071(9) Uiso 1 1 d G
H24 H 0.9249 -0.0555 -0.2645 0.085 Uiso 1 1 calc R
C25 C 0.7853(10) -0.0468(4) -0.2185(10) 0.055(7) Uiso 1 1 d G
C26 C 0.7119(8) -0.0124(4) -0.2037(7) 0.080(9) Uiso 1 1 d G
C27 C 0.7278(8) 0.0369(4) -0.2248(7) 0.052(7) Uiso 1 1 d G
C28 C 0.6544(10) 0.0714(4) -0.2099(10) 0.086(10) Uiso 1 1 d G
H28 H 0.6653 0.1051 -0.2243 0.104 Uiso 1 1 calc R
C29 C 0.5651(9) 0.0565(6) -0.1741(11) 0.083(10) Uiso 1 1 d G
H29 H 0.5149 0.0800 -0.1639 0.100 Uiso 1 1 calc R
C30 C 0.5491(8) 0.0071(7) -0.1530(11) 0.131(14) Uiso 1 1 d G
H30 H 0.4881 -0.0031 -0.1285 0.157 Uiso 1 1 calc R
C31 C 0.6226(9) -0.0273(5) -0.1679(10) 0.075(9) Uiso 1 1 d G
H31 H 0.6117 -0.0610 -0.1535 0.090 Uiso 1 1 calc R
C32 C 1.208(3) 0.1028(13) 0.191(2) 0.086(11) Uiso 1 1 d .
O51 O 0.5281(11) 0.1796(6) 0.4548(11) 0.046(4) Uiso 1 1 d .
N51 N 0.5063(17) 0.0977(9) 0.4595(17) 0.068(7) Uiso 1 1 d .
C52 C 0.473(2) 0.0514(12) 0.408(2) 0.106(12) Uiso 1 1 d .
H52A H 0.4005 0.0505 0.4031 0.160 Uiso 1 1 calc R
H52B H 0.4971 0.0227 0.4448 0.160 Uiso 1 1 calc R
H52C H 0.4980 0.0507 0.3415 0.160 Uiso 1 1 calc R
C51 C 0.4946(18) 0.1412(10) 0.4131(19) 0.052(7) Uiso 1 1 d .
H51 H 0.4618 0.1430 0.3501 0.062 Uiso 1 1 calc R
C53 C 0.553(2) 0.0908(12) 0.554(2) 0.097(11) Uiso 1 1 d .
H53A H 0.6186 0.1059 0.5556 0.145 Uiso 1 1 calc R
H53B H 0.5596 0.0555 0.5679 0.145 Uiso 1 1 calc R
H53C H 0.5136 0.1062 0.6042 0.145 Uiso 1 1 calc R
O41 O 0.5085(13) 0.3192(7) 0.4466(12) 0.066(5) Uiso 1 1 d .
N41 N 0.4876(17) 0.4024(9) 0.4734(16) 0.073(7) Uiso 1 1 d .
C42 C 0.453(3) 0.3562(16) 0.481(3) 0.129(14) Uiso 1 1 d .
H42 H 0.3912 0.3499 0.5087 0.155 Uiso 1 1 calc R
C44 C 0.574(3) 0.4176(15) 0.429(3) 0.145(16) Uiso 1 1 d .
H44A H 0.5922 0.4505 0.4528 0.218 Uiso 1 1 calc R
H44B H 0.5623 0.4184 0.3576 0.218 Uiso 1 1 calc R
H44C H 0.6271 0.3944 0.4460 0.218 Uiso 1 1 calc R
C43 C 0.408(3) 0.4329(18) 0.522(3) 0.20(2) Uiso 1 1 d .
H43A H 0.3653 0.4480 0.4704 0.295 Uiso 1 1 calc R
H43B H 0.4394 0.4587 0.5624 0.295 Uiso 1 1 calc R
H43C H 0.3692 0.4114 0.5627 0.295 Uiso 1 1 calc R
O11 O 0.7044(13) 0.1726(7) 1.0467(13) 0.076(6) Uiso 1 1 d .
O12 O 0.5542(16) 0.1768(9) 0.9922(15) 0.124(9) Uiso 1 1 d .
O13 O 0.0270(16) 0.1260(8) 0.4406(15) 0.104(7) Uiso 1 1 d .

loop_
_atom_site_aniso_label
_atom_site_aniso_U_11
_atom_site_aniso_U_22
_atom_site_aniso_U_33
_atom_site_aniso_U_23
_atom_site_aniso_U_13
_atom_site_aniso_U_12
Zn1 0.0250(16) 0.0198(16) 0.0271(19) 0.0042(13) 0.0020(11) -0.0040(13)
Zn2 0.0294(15) 0.0139(15) 0.0242(18) -0.0002(13) 0.0029(11) 0.0019(13)
Zn3 0.0300(15) 0.0183(15) 0.0236(18) 0.0009(13) 0.0043(11) -0.0003(14)
Zn4 0.0250(15) 0.0158(15) 0.0301(19) -0.0013(13) 0.0000(11) 0.0015(13)
O1 0.19(3) 0.09(2) 0.26(3) 0.00(2) 0.12(3) 0.01(2)
O2 0.105(19) 0.020(12) 0.26(3) -0.008(14) -0.16(2) 0.010(13)
O3 0.081(13) 0.017(9) 0.029(11) 0.008(7) 0.009(9) -0.003(9)
O4 0.046(11) 0.024(9) 0.041(11) 0.015(7) -0.004(8) 0.010(8)
O5 0.077(15) 0.021(11) 0.15(2) 0.028(11) 0.009(14) 0.004(10)
O6 0.073(13) 0.036(11) 0.030(11) -0.007(9) -0.011(8) -0.003(9)
O7 0.037(10) 0.015(9) 0.048(12) 0.010(7) -0.009(7) -0.003(8)
O8 0.080(14) 0.025(10) 0.042(12) 0.001(8) -0.018(10) 0.012(9)

loop_
_atom_type_symbol
_atom_type_description
_atom_type_scat_dispersion_real
_atom_type_scat_dispersion_imag
_atom_type_scat_source
C C 0.0033 0.0016 'International Tables Vol C Tables 4.2.6.8 and 6.1.1.4'
H H 0.0000 0.0000 'International Tables Vol C Tables 4.2.6.8 and 6.1.1.4'
N N 0.0061 0.0033 'International Tables Vol C Tables 4.2.6.8 and 6.1.1.4'
O O 0.0106 0.0060 'International Tables Vol C Tables 4.2.6.8 and 6.1.1.4'
Zn Zn 0.2839 1.4301 'International Tables Vol C Tables 4.2.6.8 and 6.1.1.4'

loop_
_geom_angle_atom_site_label_1
_geom_angle_atom_site_label_2
_geom_angle_atom_site_label_3
_geom_angle
_geom_angle_site_symmetry_1
_geom_angle_site_symmetry_3
O2 Zn1 N9 134.0(10) . .
O2 Zn1 N12 107.6(8) . 4_666
N9 Zn1 N12 104.7(7) . 4_666
O2 Zn1 N1 98.5(9) . .
N9 Zn1 N1 104.0(7) . .
N12 Zn1 N1 104.7(6) 4_666 .
O2 Zn1 C32 21.9(10) . .
N9 Zn1 C32 123.3(9) . .
N12 Zn1 C32 97.0(9) 4_666 .
N1 Zn1 C32 120.1(10) . .
O3 Zn2 N3 122.0(6) . .
O3 Zn2 N6 105.6(7) . .
N3 Zn2 N6 106.5(7) . .
O3 Zn2 N7 112.1(6) . .
N3 Zn2 N7 109.0(6) . .
N6 Zn2 N7 98.9(6) . .
O3 Zn2 C9 29.0(6) . .
N3 Zn2 C9 105.7(6) . .
N6 Zn2 C9 134.5(7) . .
N7 Zn2 C9 100.1(6) . .
N2 Zn3 N5 107.8(7) . .
N2 Zn3 O7 104.4(7) . .
N5 Zn3 O7 110.8(6) . .
N2 Zn3 N10 100.5(6) . .
N5 Zn3 N10 111.5(6) . .
O7 Zn3 N10 120.4(6) . .
N2 Zn3 C20 132.1(8) . .
N5 Zn3 C20 98.7(7) . .
O7 Zn3 C20 27.8(6) . .
N10 Zn3 C20 105.9(7) . .
O6 Zn4 N4 120.2(7) . 4_665
O6 Zn4 N8 117.0(7) . 4_565
N4 Zn4 N8 102.0(6) 4_665 4_565
O6 Zn4 N11 103.4(7) . .
N4 Zn4 N11 108.0(7) 4_665 .
N8 Zn4 N11 105.2(7) 4_565 .
C32 O2 Zn1 115(3) . .
C9 O3 Zn2 101.1(14) . .
C21 O6 Zn4 112(2) . .
C20 O7 Zn3 102.9(15) . .
N3 C1 N1 109.0(18) . .
N2 C2 N1 113.2(18) . .
C1 N1 C2 104.0(16) . .
C1 N1 Zn1 123.4(14) . .
C2 N1 Zn1 132.6(13) . .
C2 N2 N3 104.1(16) . .
C2 N2 Zn3 128.1(15) . .
N3 N2 Zn3 127.8(11) . .
C1 N3 N2 109.5(15) . .
C1 N3 Zn2 125.0(14) . .
N2 N3 Zn2 125.5(12) . .
N6 C3 N4 112(2) . .
N5 C4 N4 113.1(18) . .
C4 N4 C3 101.8(16) . .
C4 N4 Zn4 132.0(14) . 4_566
C3 N4 Zn4 126.0(13) . 4_566
C4 N5 N6 106.4(15) . .
C4 N5 Zn3 129.6(14) . .
N6 N5 Zn3 123.6(12) . .
C3 N6 N5 106.6(18) . .
C3 N6 Zn2 124.9(16) . .
N5 N6 Zn2 128.4(11) . .
N7 C5 N9 112(2) . 4_566
N8 C6 N7 107.9(17) 4_566 .
C5 N7 C6 105.7(18) . .
C5 N7 Zn2 130.8(16) . .
C6 N7 Zn2 123.3(13) . .
N9 N8 C6 109.6(16) . 4_665
N9 N8 Zn4 128.8(13) . 4_666
C6 N8 Zn4 121.5(14) 4_665 4_666
N8 N9 C5 104.7(15) . 4_665
N8 N9 Zn1 126.8(13) . .
C5 N9 Zn1 128.5(13) 4_665 .
N12 C7 N10 111.0(18) . .
N10 C8 N11 114(2) . .
C8 N10 C7 102.7(19) . .
C8 N10 Zn3 130.6(17) . .
C7 N10 Zn3 126.2(13) . .
C8 N11 N12 108.5(17) . .
C8 N11 Zn4 129.4(16) . .
N12 N11 Zn4 122.1(13) . .
C7 N12 N11 103.6(16) . .
C7 N12 Zn1 124.4(14) . 4_565
N11 N12 Zn1 132.0(13) . 4_565
O4 C9 O3 123(2) . .
O4 C9 C10 116.6(19) . .
O3 C9 C10 120.0(18) . .
O4 C9 Zn2 73.5(12) . .
O3 C9 Zn2 49.9(10) . .
C10 C9 Zn2 169.8(15) . .
C11 C10 C15 120.0 . .
C11 C10 C9 115.3(11) . .
C15 C10 C9 124.7(11) . .
C10 C11 C12 120.0 . .
C13 C12 C11 120.0 . .
C12 C13 C14 120.0 . .
C12 C13 C20 115.1(12) . 2_645
C14 C13 C20 124.9(12) . 2_645
C13 C14 C15 120.0 . .
C13 C14 C19 120.0 . .
C15 C14 C19 120.0 . .
C16 C15 C14 120.0 . .
C16 C15 C10 120.0 . .
C14 C15 C10 120.0 . .
C15 C16 C17 120.0 . .
C18 C17 C16 120.0 . .
C17 C18 C19 120.0 . .
C18 C19 C14 120.0 . .
O7 C20 O8 122(2) . .
O7 C20 C13 121(3) . 2_655
O8 C20 C13 117(3) . 2_655
O7 C20 Zn3 49.3(11) . .
O8 C20 Zn3 72.9(13) . .
C13 C20 Zn3 169(3) 2_655 .
O6 C21 O5 123(3) . .
O6 C21 C22 124(3) . .
O5 C21 C22 112(2) . .
C23 C22 C27 120.0 . .
C23 C22 C21 120.2(14) . .
C27 C22 C21 119.8(14) . .
C22 C23 C24 120.0 . .
C23 C24 C25 120.0 . .
C26 C25 C24 120.0 . .
C26 C25 C32 131.0(16) . 3_755
C24 C25 C32 108.7(16) . 3_755
C25 C26 C27 120.0 . .
C25 C26 C31 120.0 . .
C27 C26 C31 120.0 . .
C28 C27 C26 120.0 . .
C28 C27 C22 120.0 . .
C26 C27 C22 120.0 . .
C27 C28 C29 120.0 . .
C30 C29 C28 120.0 . .
C31 C30 C29 120.0 . .
C30 C31 C26 120.0 . .
O2 C32 O1 127(4) . .
O2 C32 C25 129(4) . 3_755
O1 C32 C25 104(3) . 3_755
O2 C32 Zn1 43(2) . .
O1 C32 Zn1 84(2) . .
C25 C32 Zn1 167(3) 3_755 .
C51 N51 C53 125(3) . .
C51 N51 C52 119(3) . .
C53 N51 C52 115(3) . .
O51 C51 N51 119(3) . .
C42 N41 C44 128(3) . .
C42 N41 C43 102(3) . .
C44 N41 C43 130(3) . .
N41 C42 O41 118(3) . .

loop_
_geom_bond_atom_site_label_1
_geom_bond_atom_site_label_2
_geom_bond_distance
_geom_bond_site_symmetry_2
Zn1 O2 1.912(19) .
Zn1 N9 1.976(16) .
Zn1 N12 1.997(17) 4_666
Zn1 N1 2.066(16) .
Zn1 C32 2.54(4) .
Zn2 O3 1.984(14) .
Zn2 N3 2.002(15) .
Zn2 N6 2.000(16) .
Zn2 N7 2.061(16) .
Zn2 C9 2.55(2) .
Zn3 N2 1.986(17) .
Zn3 N5 1.998(15) .
Zn3 O7 2.001(13) .
Zn3 N10 2.008(15) .
Zn3 C20 2.57(2) .
Zn4 O6 1.932(16) .
Zn4 N4 1.994(15) 4_665
Zn4 N8 2.016(17) 4_565
Zn4 N11 2.047(17) .
O1 C32 1.39(4) .
O2 C32 1.05(4) .
O3 C9 1.26(2) .
O4 C9 1.22(2) .
O5 C21 1.35(3) .
O6 C21 1.19(3) .
O7 C20 1.23(2) .
O8 C20 1.28(3) .
C1 N3 1.32(2) .
C1 N1 1.35(2) .
C2 N2 1.30(2) .
C2 N1 1.37(2) .
N2 N3 1.39(2) .
C3 N6 1.29(2) .
C3 N4 1.44(3) .
C4 N5 1.33(2) .
C4 N4 1.35(2) .
N4 Zn4 1.994(15) 4_566
N5 N6 1.416(19) .
C5 N7 1.31(2) .
C5 N9 1.36(2) 4_566
C6 N8 1.35(2) 4_566
C6 N7 1.36(2) .
N8 N9 1.33(2) .
N8 C6 1.35(2) 4_665
N8 Zn4 2.016(17) 4_666
N9 C5 1.36(2) 4_665
C7 N12 1.35(2) .
C7 N10 1.38(2) .
C8 N10 1.27(3) .
C8 N11 1.30(2) .
N11 N12 1.35(2) .
N12 Zn1 1.997(17) 4_565
C9 C10 1.51(2) .
C10 C11 1.3900 .
C10 C15 1.3900 .
C11 C12 1.3900 .
C12 C13 1.3900 .
C13 C14 1.3900 .
C13 C20 1.53(2) 2_645
C14 C15 1.3900 .
C14 C19 1.3900 .
C15 C16 1.3900 .
C16 C17 1.3900 .
C17 C18 1.3900 .
C18 C19 1.3900 .
C20 C13 1.53(2) 2_655
C21 C22 1.57(3) .
C22 C23 1.3900 .
C22 C27 1.3900 .
C23 C24 1.3900 .
C24 C25 1.3900 .
C25 C26 1.3900 .
C25 C32 1.57(4) 3_755
C26 C27 1.3900 .
C26 C31 1.3900 .
C27 C28 1.3900 .
C28 C29 1.3900 .
C29 C30 1.3900 .
C30 C31 1.3900 .
C32 C25 1.57(7) 3_755
O51 C51 1.26(3) .
N51 C51 1.35(3) .
N51 C53 1.43(3) .
N51 C52 1.50(3) .
O41 C42 1.36(4) .
N41 C42 1.35(4) .
N41 C44 1.40(4) .
N41 C43 1.53(5) .
